data_7042877
loop_
_publ_author_name
'Ojeda-Amador, Ana I.'
'Mart\'inez-Mart\'inez, Antonio J.'
'Robertson, Gemma M.'
'Robertson, Stuart D.'
'Kennedy, Alan R.'
'O'Hara, Charles T.'

_publ_section_title
;
 Exploring the solid state and solution structural chemistry of the
 utility amide potassium hexamethyldisilazide (KHMDS)
;
_journal_name_full 'Dalton Trans.'
_journal_paper_doi 10.1039/C7DT01118K
_journal_year 2017
_chemical_formula_moiety 'C22 H58 K N5 O2 Si2'
_chemical_formula_sum 'C22 H58 K N5 O2 Si2'
_chemical_formula_weight 520.01
_chemical_name_systematic
;
 ?
;
_chemical_properties_physical ', Air-sensitive,Moisture-sensitive,Oxygen-sensitive'
_space_group_crystal_system monoclinic
_space_group_IT_number 14
_space_group_name_Hall '-P 2yab'
_space_group_name_H-M_alt 'P 1 21/a 1'
_symmetry_space_group_name_Hall '-P 2yab'
_symmetry_space_group_name_H-M 'P 1 21/a 1'
_atom_sites_solution_hydrogens geom
_audit_creation_method SHELXL-2013
_audit_update_record
;
2017-03-14 deposited with the CCDC.
2017-04-17 downloaded from the CCDC.
;
_cell_angle_alpha 90
_cell_angle_beta 90.091(2)
_cell_angle_gamma 90
_cell_formula_units_Z 8
_cell_length_a 22.8421(6)
_cell_length_b 16.2474(4)
_cell_length_c 17.8186(6)
_cell_measurement_reflns_used 15864
_cell_measurement_temperature 123(2)
_cell_measurement_theta_max 72.9880
_cell_measurement_theta_min 3.3150
_cell_volume 6612.9(3)
_computing_cell_refinement
;
CrysAlisPro, Agilent Technologies,
Version 1.171.37.34 (release 22-05-2014 CrysAlis171 .NET)
(compiled May 22 2014,16:03:01)
;
_computing_data_collection
;
CrysAlisPro, Agilent Technologies,
Version 1.171.37.34 (release 22-05-2014 CrysAlis171 .NET)
(compiled May 22 2014,16:03:01)
;
_computing_data_reduction
;
CrysAlisPro, Agilent Technologies,
Version 1.171.37.34 (release 22-05-2014 CrysAlis171 .NET)
(compiled May 22 2014,16:03:01)
;
_computing_structure_refinement 'SHELXL-2013 (Sheldrick, 2013)'
_diffrn_ambient_temperature 123(2)
_diffrn_measured_fraction_theta_full 1.001
_diffrn_measured_fraction_theta_max 0.988
_diffrn_measurement_device_type 'Oxford Diffraction Gemini S'
_diffrn_measurement_method 'omega scans'
_diffrn_radiation_type CuK\a
_diffrn_radiation_wavelength 1.5418
_diffrn_reflns_av_R_equivalents 0.0609
_diffrn_reflns_av_unetI/netI 0.0538
_diffrn_reflns_Laue_measured_fraction_full 1.001
_diffrn_reflns_Laue_measured_fraction_max 0.988
_diffrn_reflns_limit_h_max 21
_diffrn_reflns_limit_h_min -27
_diffrn_reflns_limit_k_max 19
_diffrn_reflns_limit_k_min -19
_diffrn_reflns_limit_l_max 22
_diffrn_reflns_limit_l_min -21
_diffrn_reflns_number 52705
_diffrn_reflns_point_group_measured_fraction_full 1.001
_diffrn_reflns_point_group_measured_fraction_max 0.988
_diffrn_reflns_theta_full 70.000
_diffrn_reflns_theta_max 73.360
_diffrn_reflns_theta_min 3.148
_diffrn_source 'sealed tube'
_exptl_absorpt_coefficient_mu 2.278
_exptl_absorpt_correction_T_max 1.00000
_exptl_absorpt_correction_T_min 0.52884
_exptl_absorpt_correction_type multi-scan
_exptl_absorpt_process_details
;
CrysAlisPro, Agilent Technologies,
Version 1.171.37.34 (release 22-05-2014 CrysAlis171 .NET)
(compiled May 22 2014,16:03:01)
Empirical absorption correction using spherical harmonics,
 implemented in SCALE3 ABSPACK scaling algorithm.
;
_exptl_crystal_colour colourless
_exptl_crystal_density_diffrn 1.045
_exptl_crystal_description block
_exptl_crystal_F_000 2304
_exptl_crystal_size_max 0.26
_exptl_crystal_size_mid 0.24
_exptl_crystal_size_min 0.18
_refine_diff_density_max 0.431
_refine_diff_density_min -0.309
_refine_diff_density_rms 0.049
_refine_ls_extinction_method none
_refine_ls_goodness_of_fit_ref 1.054
_refine_ls_hydrogen_treatment constr
_refine_ls_matrix_type full
_refine_ls_number_parameters 690
_refine_ls_number_reflns 12697
_refine_ls_number_restraints 174
_refine_ls_restrained_S_all 1.051
_refine_ls_R_factor_all 0.0644
_refine_ls_R_factor_gt 0.0505
_refine_ls_shift/su_max 0.001
_refine_ls_shift/su_mean 0.000
_refine_ls_structure_factor_coef Fsqd
_refine_ls_weighting_details 'w=1/[\s^2^(Fo^2^)+(0.0641P)^2^+1.2808P] where P=(Fo^2^+2Fc^2^)/3'
_refine_ls_weighting_scheme calc
_refine_ls_wR_factor_gt 0.1338
_refine_ls_wR_factor_ref 0.1457
_reflns_Friedel_coverage 0.000
_reflns_number_gt 10533
_reflns_number_total 12697
_reflns_threshold_expression 'I > 2\s(I)'
_cod_data_source_file c7dt01118k2.cif
_cod_data_source_block amao126
_cod_database_code 7042877
_shelx_space_group_comment
;
The symmetry employed for this shelxl refinement is uniquely defined
by the following loop, which should always be used as a source of
symmetry information in preference to the above space-group names.
They are only intended as comments.
;
_shelxl_version_number 2013-4

loop_
_space_group_symop_operation_xyz
'x, y, z'
'-x+1/2, y+1/2, -z'
'-x, -y, -z'
'x-1/2, -y-1/2, z'

loop_
_atom_site_label
_atom_site_type_symbol
_atom_site_fract_x
_atom_site_fract_y
_atom_site_fract_z
_atom_site_U_iso_or_equiv
_atom_site_adp_type
_atom_site_occupancy
_atom_site_site_symmetry_order
_atom_site_calc_flag
_atom_site_refinement_flags_posn
_atom_site_refinement_flags_adp
_atom_site_refinement_flags_occupancy
_atom_site_disorder_assembly
_atom_site_disorder_group
K1 K 1.02876(3) 0.75672(4) 0.12884(5) 0.04174(16) Uani 1 1 d . . . . .
K2 K 0.76356(3) 0.23928(4) 0.37092(4) 0.04114(16) Uani 1 1 d . . . . .
Si1 Si 0.87360(4) 0.83333(5) 0.11769(5) 0.0374(2) Uani 1 1 d . . . . .
Si2 Si 0.87878(4) 0.65103(5) 0.14583(5) 0.0403(2) Uani 1 1 d . . . . .
Si3 Si 0.60967(4) 0.14623(5) 0.39249(5) 0.0380(2) Uani 1 1 d . . . . .
Si4 Si 0.60966(4) 0.32746(6) 0.35937(5) 0.0399(2) Uani 1 1 d . . . . .
O1 O 1.06892(11) 0.85591(14) 0.01220(13) 0.0423(5) Uani 1 1 d . . . . .
O2 O 1.0614(7) 0.6770(8) 0.2552(8) 0.055(3) Uani 0.5 1 d D U P A 1
O3 O 0.81221(12) 0.14370(14) 0.48701(14) 0.0459(6) Uani 1 1 d . . . . .
O4 O 0.79468(12) 0.32935(14) 0.24144(13) 0.0483(6) Uani 1 1 d . . . . .
N1 N 0.90721(11) 0.74334(14) 0.12781(16) 0.0354(5) Uani 1 1 d . . . . .
N2 N 1.01468(14) 0.71207(19) -0.05675(16) 0.0463(7) Uani 1 1 d . . . . .
N3 N 1.12002(15) 0.88776(19) 0.15549(18) 0.0489(7) Uani 1 1 d . . . . .
N4 N 1.11829(15) 0.63156(19) 0.1030(2) 0.0592(9) Uani 1 1 d D U . . .
N5 N 1.0089(6) 0.8208(6) 0.3160(10) 0.050(2) Uani 0.5 1 d D U P A 1
N6 N 0.64129(12) 0.23687(15) 0.37527(16) 0.0382(6) Uani 1 1 d . . . . .
N7 N 0.75068(15) 0.2811(2) 0.55350(17) 0.0491(7) Uani 1 1 d . . . . .
N8 N 0.85553(15) 0.11461(19) 0.33863(19) 0.0497(8) Uani 1 1 d . . . . .
N9 N 0.85028(14) 0.37413(18) 0.38206(19) 0.0487(7) Uani 1 1 d . . . . .
N10 N 0.74338(15) 0.1816(2) 0.17991(17) 0.0494(7) Uani 1 1 d . . . . .
C1 C 0.92800(17) 0.92064(19) 0.1255(2) 0.0490(8) Uani 1 1 d . . . . .
H1A H 0.9504 0.9149 0.1722 0.073 Uiso 1 1 calc R U . . .
H1B H 0.9070 0.9732 0.1259 0.073 Uiso 1 1 calc R U . . .
H1C H 0.9548 0.9191 0.0826 0.073 Uiso 1 1 calc R U . . .
C2 C 0.83614(19) 0.8506(3) 0.0243(2) 0.0536(9) Uani 1 1 d . . . . .
H2A H 0.8652 0.8485 -0.0160 0.080 Uiso 1 1 calc R U . . .
H2B H 0.8171 0.9047 0.0244 0.080 Uiso 1 1 calc R U . . .
H2C H 0.8067 0.8077 0.0162 0.080 Uiso 1 1 calc R U . . .
C3 C 0.81398(17) 0.8557(2) 0.1890(2) 0.0527(9) Uani 1 1 d . . . . .
H3A H 0.7825 0.8152 0.1836 0.079 Uiso 1 1 calc R U . . .
H3B H 0.7983 0.9111 0.1804 0.079 Uiso 1 1 calc R U . . .
H3C H 0.8304 0.8524 0.2397 0.079 Uiso 1 1 calc R U . . .
C4 C 0.82229(19) 0.6140(3) 0.0772(3) 0.0619(11) Uani 1 1 d . . . . .
H4A H 0.7885 0.6512 0.0780 0.093 Uiso 1 1 calc R U . . .
H4B H 0.8097 0.5584 0.0911 0.093 Uiso 1 1 calc R U . . .
H4C H 0.8391 0.6130 0.0267 0.093 Uiso 1 1 calc R U . . .
C5 C 0.84132(19) 0.6419(2) 0.2410(2) 0.0534(9) Uani 1 1 d . . . . .
H5A H 0.8706 0.6471 0.2810 0.080 Uiso 1 1 calc R U . . .
H5B H 0.8220 0.5881 0.2448 0.080 Uiso 1 1 calc R U . . .
H5C H 0.8121 0.6856 0.2461 0.080 Uiso 1 1 calc R U . . .
C6 C 0.93730(18) 0.5691(2) 0.1460(2) 0.0545(10) Uani 1 1 d . . . . .
H6A H 0.9535 0.5634 0.0953 0.082 Uiso 1 1 calc R U . . .
H6B H 0.9202 0.5166 0.1618 0.082 Uiso 1 1 calc R U . . .
H6C H 0.9686 0.5848 0.1809 0.082 Uiso 1 1 calc R U . . .
C7 C 0.9669(2) 0.6528(3) -0.0567(3) 0.0679(12) Uani 1 1 d . . . . .
H7A H 0.9391 0.6669 -0.0169 0.102 Uiso 1 1 calc R U . . .
H7B H 0.9826 0.5975 -0.0477 0.102 Uiso 1 1 calc R U . . .
H7C H 0.9469 0.6541 -0.1053 0.102 Uiso 1 1 calc R U . . .
C8 C 1.05271(19) 0.6975(3) -0.1214(3) 0.0662(11) Uani 1 1 d . . . . .
H8A H 1.0670 0.6406 -0.1201 0.099 Uiso 1 1 calc R U . . .
H8B H 1.0860 0.7354 -0.1195 0.099 Uiso 1 1 calc R U . . .
H8C H 1.0306 0.7066 -0.1678 0.099 Uiso 1 1 calc R U . . .
C9 C 0.99057(17) 0.7950(2) -0.0583(2) 0.0490(9) Uani 1 1 d . . . . .
H9A H 0.9632 0.8010 -0.0156 0.059 Uiso 1 1 calc R U . . .
H9B H 0.9676 0.8016 -0.1050 0.059 Uiso 1 1 calc R U . . .
C10 C 1.03475(18) 0.8634(2) -0.0542(2) 0.0501(9) Uani 1 1 d . . . . .
H10A H 1.0606 0.8611 -0.0987 0.060 Uiso 1 1 calc R U . . .
H10B H 1.0143 0.9171 -0.0544 0.060 Uiso 1 1 calc R U . . .
C11 C 1.10553(18) 0.9253(2) 0.0222(2) 0.0485(8) Uani 1 1 d . . . . .
H11A H 1.0815 0.9741 0.0347 0.058 Uiso 1 1 calc R U . . .
H11B H 1.1271 0.9369 -0.0248 0.058 Uiso 1 1 calc R U . . .
C12 C 1.14794(17) 0.9085(2) 0.0843(2) 0.0479(8) Uani 1 1 d . . . . .
H12A H 1.1738 0.8625 0.0692 0.057 Uiso 1 1 calc R U . . .
H12B H 1.1728 0.9577 0.0917 0.057 Uiso 1 1 calc R U . . .
C13 C 1.0885(2) 0.9583(3) 0.1862(3) 0.0651(11) Uani 1 1 d . . . . .
H13A H 1.1156 1.0045 0.1928 0.098 Uiso 1 1 calc R U . . .
H13B H 1.0715 0.9434 0.2348 0.098 Uiso 1 1 calc R U . . .
H13C H 1.0571 0.9743 0.1516 0.098 Uiso 1 1 calc R U . . .
C14 C 1.1652(2) 0.8621(3) 0.2094(3) 0.0711(13) Uani 1 1 d . . . . .
H14A H 1.1869 0.8151 0.1889 0.107 Uiso 1 1 calc R U . . .
H14B H 1.1467 0.8461 0.2567 0.107 Uiso 1 1 calc R U . . .
H14C H 1.1923 0.9079 0.2184 0.107 Uiso 1 1 calc R U . . .
C15 C 1.1671(5) 0.6646(14) 0.0590(8) 0.069(3) Uani 0.5 1 d D U P A 1
H15A H 1.1810 0.7158 0.0820 0.103 Uiso 0.5 1 calc R U P A 1
H15B H 1.1539 0.6758 0.0076 0.103 Uiso 0.5 1 calc R U P A 1
H15C H 1.1991 0.6244 0.0579 0.103 Uiso 0.5 1 calc R U P A 1
C17 C 1.1397(5) 0.6166(13) 0.1809(5) 0.057(3) Uani 0.5 1 d D U P A 1
H17A H 1.1660 0.6628 0.1940 0.068 Uiso 0.5 1 calc R U P A 1
H17B H 1.1642 0.5664 0.1794 0.068 Uiso 0.5 1 calc R U P A 1
C18 C 1.0968(7) 0.6064(9) 0.2459(8) 0.062(3) Uani 0.5 1 d D U P A 1
H18A H 1.0715 0.5581 0.2364 0.074 Uiso 0.5 1 calc R U P A 1
H18B H 1.1190 0.5961 0.2928 0.074 Uiso 0.5 1 calc R U P A 1
C19 C 1.0234(5) 0.6699(7) 0.3176(6) 0.057(3) Uani 0.5 1 d D U P A 1
H19A H 1.0468 0.6697 0.3645 0.068 Uiso 0.5 1 calc R U P A 1
H19B H 1.0019 0.6171 0.3146 0.068 Uiso 0.5 1 calc R U P A 1
C20 C 0.9797(6) 0.7413(6) 0.3196(8) 0.060(2) Uani 0.5 1 d D U P A 1
H20A H 0.9523 0.7362 0.2768 0.072 Uiso 0.5 1 calc R U P A 1
H20B H 0.9565 0.7381 0.3665 0.072 Uiso 0.5 1 calc R U P A 1
C21 C 0.9640(7) 0.8844(7) 0.3258(9) 0.071(3) Uani 0.5 1 d D U P A 1
H21A H 0.9360 0.8816 0.2843 0.106 Uiso 0.5 1 calc R U P A 1
H21B H 0.9826 0.9388 0.3264 0.106 Uiso 0.5 1 calc R U P A 1
H21C H 0.9435 0.8754 0.3734 0.106 Uiso 0.5 1 calc R U P A 1
C22 C 1.0553(10) 0.8302(14) 0.3717(10) 0.063(4) Uani 0.5 1 d D U P A 1
H22A H 1.0395 0.8194 0.4218 0.094 Uiso 0.5 1 calc R U P A 1
H22B H 1.0707 0.8865 0.3697 0.094 Uiso 0.5 1 calc R U P A 1
H22C H 1.0868 0.7911 0.3609 0.094 Uiso 0.5 1 calc R U P A 1
C16 C 1.0940(2) 0.5549(3) 0.0736(3) 0.0726(13) Uani 1 1 d D U . . .
H16A H 1.1256 0.5146 0.0672 0.109 Uiso 1 1 calc R U . . .
H16B H 1.0753 0.5653 0.0250 0.109 Uiso 1 1 calc R U . . .
H16C H 1.0650 0.5332 0.1089 0.109 Uiso 1 1 calc R U . . .
C23 C 0.66503(17) 0.0593(2) 0.3933(2) 0.0466(8) Uani 1 1 d . . . . .
H23A H 0.6829 0.0544 0.3435 0.070 Uiso 1 1 calc R U . . .
H23B H 0.6453 0.0077 0.4062 0.070 Uiso 1 1 calc R U . . .
H23C H 0.6955 0.0711 0.4306 0.070 Uiso 1 1 calc R U . . .
C24 C 0.57101(19) 0.1381(3) 0.4867(2) 0.0533(9) Uani 1 1 d . . . . .
H24A H 0.5991 0.1487 0.5272 0.080 Uiso 1 1 calc R U . . .
H24B H 0.5547 0.0827 0.4924 0.080 Uiso 1 1 calc R U . . .
H24C H 0.5393 0.1787 0.4890 0.080 Uiso 1 1 calc R U . . .
C25 C 0.55181(17) 0.1136(2) 0.3231(2) 0.0522(9) Uani 1 1 d . . . . .
H25A H 0.5197 0.1536 0.3235 0.078 Uiso 1 1 calc R U . . .
H25B H 0.5368 0.0593 0.3370 0.078 Uiso 1 1 calc R U . . .
H25C H 0.5689 0.1110 0.2728 0.078 Uiso 1 1 calc R U . . .
C26 C 0.55631(19) 0.3646(3) 0.4341(2) 0.0601(10) Uani 1 1 d . . . . .
H26A H 0.5241 0.3252 0.4388 0.090 Uiso 1 1 calc R U . . .
H26B H 0.5407 0.4186 0.4198 0.090 Uiso 1 1 calc R U . . .
H26C H 0.5767 0.3693 0.4824 0.090 Uiso 1 1 calc R U . . .
C27 C 0.56638(19) 0.3337(2) 0.2691(2) 0.0566(10) Uani 1 1 d . . . . .
H27A H 0.5929 0.3274 0.2263 0.085 Uiso 1 1 calc R U . . .
H27B H 0.5467 0.3872 0.2661 0.085 Uiso 1 1 calc R U . . .
H27C H 0.5370 0.2897 0.2681 0.085 Uiso 1 1 calc R U . . .
C28 C 0.66611(18) 0.4117(2) 0.3520(2) 0.0485(8) Uani 1 1 d . . . . .
H28A H 0.6877 0.4159 0.3994 0.073 Uiso 1 1 calc R U . . .
H28B H 0.6466 0.4642 0.3414 0.073 Uiso 1 1 calc R U . . .
H28C H 0.6934 0.3989 0.3113 0.073 Uiso 1 1 calc R U . . .
C29 C 0.6988(2) 0.3332(3) 0.5547(3) 0.0765(14) Uani 1 1 d . . . . .
H29A H 0.6776 0.3245 0.6019 0.115 Uiso 1 1 calc R U . . .
H29B H 0.6734 0.3189 0.5124 0.115 Uiso 1 1 calc R U . . .
H29C H 0.7106 0.3910 0.5508 0.115 Uiso 1 1 calc R U . . .
C30 C 0.78958(19) 0.3060(2) 0.6134(3) 0.0624(11) Uani 1 1 d . . . . .
H30A H 0.7715 0.2935 0.6619 0.094 Uiso 1 1 calc R U . . .
H30B H 0.7969 0.3654 0.6099 0.094 Uiso 1 1 calc R U . . .
H30C H 0.8267 0.2762 0.6090 0.094 Uiso 1 1 calc R U . . .
C31 C 0.73297(19) 0.1949(3) 0.5610(2) 0.0573(10) Uani 1 1 d . . . . .
H31A H 0.7039 0.1823 0.5214 0.069 Uiso 1 1 calc R U . . .
H31B H 0.7134 0.1877 0.6101 0.069 Uiso 1 1 calc R U . . .
C32 C 0.7819(2) 0.1344(2) 0.5556(2) 0.0566(10) Uani 1 1 d . . . . .
H32A H 0.8094 0.1427 0.5979 0.068 Uiso 1 1 calc R U . . .
H32B H 0.7661 0.0778 0.5591 0.068 Uiso 1 1 calc R U . . .
C33 C 0.8516(2) 0.0777(2) 0.4730(2) 0.0593(11) Uani 1 1 d . . . . .
H33A H 0.8293 0.0264 0.4640 0.071 Uiso 1 1 calc R U . . .
H33B H 0.8771 0.0691 0.5173 0.071 Uiso 1 1 calc R U . . .
C34 C 0.88835(19) 0.0974(3) 0.4057(3) 0.0603(11) Uani 1 1 d . . . . .
H34A H 0.9131 0.1457 0.4176 0.072 Uiso 1 1 calc R U . . .
H34B H 0.9148 0.0504 0.3959 0.072 Uiso 1 1 calc R U . . .
C35 C 0.82557(19) 0.0417(3) 0.3119(2) 0.0588(10) Uani 1 1 d . . . . .
H35A H 0.8051 0.0544 0.2649 0.088 Uiso 1 1 calc R U . . .
H35B H 0.7972 0.0235 0.3496 0.088 Uiso 1 1 calc R U . . .
H35C H 0.8542 -0.0022 0.3031 0.088 Uiso 1 1 calc R U . . .
C36 C 0.8942(3) 0.1446(3) 0.2793(3) 0.0824(16) Uani 1 1 d . . . . .
H36A H 0.9157 0.1929 0.2973 0.124 Uiso 1 1 calc R U . . .
H36B H 0.8708 0.1598 0.2352 0.124 Uiso 1 1 calc R U . . .
H36C H 0.9220 0.1013 0.2655 0.124 Uiso 1 1 calc R U . . .
C37 C 0.8963(2) 0.3469(3) 0.4326(3) 0.0713(12) Uani 1 1 d . . . . .
H37A H 0.9140 0.2964 0.4129 0.107 Uiso 1 1 calc R U . . .
H37B H 0.8796 0.3360 0.4822 0.107 Uiso 1 1 calc R U . . .
H37C H 0.9262 0.3898 0.4367 0.107 Uiso 1 1 calc R U . . .
C38 C 0.8229(2) 0.4475(3) 0.4134(3) 0.0672(12) Uani 1 1 d . . . . .
H38A H 0.8066 0.4345 0.4628 0.101 Uiso 1 1 calc R U . . .
H38B H 0.7915 0.4661 0.3800 0.101 Uiso 1 1 calc R U . . .
H38C H 0.8523 0.4911 0.4185 0.101 Uiso 1 1 calc R U . . .
C39 C 0.87438(18) 0.3901(2) 0.3074(2) 0.0557(10) Uani 1 1 d . . . . .
H39A H 0.8997 0.3433 0.2929 0.067 Uiso 1 1 calc R U . . .
H39B H 0.8992 0.4400 0.3098 0.067 Uiso 1 1 calc R U . . .
C40 C 0.8284(2) 0.4022(2) 0.2480(2) 0.0567(10) Uani 1 1 d . . . . .
H40A H 0.8027 0.4489 0.2617 0.068 Uiso 1 1 calc R U . . .
H40B H 0.8472 0.4149 0.1994 0.068 Uiso 1 1 calc R U . . .
C41 C 0.7579(2) 0.3328(3) 0.1773(2) 0.0624(12) Uani 1 1 d . . . . .
H41A H 0.7821 0.3309 0.1313 0.075 Uiso 1 1 calc R U . . .
H41B H 0.7357 0.3851 0.1773 0.075 Uiso 1 1 calc R U . . .
C42 C 0.7162(2) 0.2615(3) 0.1779(2) 0.0556(10) Uani 1 1 d . . . . .
H42A H 0.6903 0.2669 0.2221 0.067 Uiso 1 1 calc R U . . .
H42B H 0.6912 0.2648 0.1325 0.067 Uiso 1 1 calc R U . . .
C43 C 0.7800(2) 0.1669(3) 0.1146(3) 0.0741(14) Uani 1 1 d . . . . .
H43A H 0.7563 0.1718 0.0689 0.111 Uiso 1 1 calc R U . . .
H43B H 0.7967 0.1114 0.1176 0.111 Uiso 1 1 calc R U . . .
H43C H 0.8117 0.2076 0.1134 0.111 Uiso 1 1 calc R U . . .
C44 C 0.6974(2) 0.1191(3) 0.1842(3) 0.0728(13) Uani 1 1 d . . . . .
H44A H 0.6719 0.1309 0.2271 0.109 Uiso 1 1 calc R U . . .
H44B H 0.7152 0.0647 0.1906 0.109 Uiso 1 1 calc R U . . .
H44C H 0.6742 0.1199 0.1379 0.109 Uiso 1 1 calc R U . . .
C20A C 0.9947(5) 0.7056(7) 0.3187(7) 0.066(3) Uani 0.5 1 d D U P A 2
H20C H 0.9682 0.6954 0.2757 0.080 Uiso 0.5 1 calc R U P A 2
H20D H 0.9724 0.6945 0.3652 0.080 Uiso 0.5 1 calc R U P A 2
O2A O 1.0732(7) 0.6572(7) 0.2442(7) 0.053(2) Uani 0.5 1 d D U P A 2
N5A N 1.0119(6) 0.7926(7) 0.3182(10) 0.059(3) Uani 0.5 1 d D U P A 2
C18A C 1.1143(7) 0.5926(9) 0.2305(9) 0.067(3) Uani 0.5 1 d D U P A 2
H18C H 1.0933 0.5417 0.2159 0.080 Uiso 0.5 1 calc R U P A 2
H18D H 1.1369 0.5811 0.2768 0.080 Uiso 0.5 1 calc R U P A 2
C21A C 0.9586(6) 0.8417(8) 0.3217(8) 0.077(3) Uani 0.5 1 d D U P A 2
H21D H 0.9377 0.8292 0.3684 0.115 Uiso 0.5 1 calc R U P A 2
H21E H 0.9335 0.8284 0.2787 0.115 Uiso 0.5 1 calc R U P A 2
H21F H 0.9687 0.9003 0.3206 0.115 Uiso 0.5 1 calc R U P A 2
C15A C 1.1524(6) 0.6658(14) 0.0395(8) 0.069(4) Uani 0.5 1 d D U P A 2
H15D H 1.1725 0.7161 0.0557 0.103 Uiso 0.5 1 calc R U P A 2
H15E H 1.1259 0.6788 -0.0022 0.103 Uiso 0.5 1 calc R U P A 2
H15F H 1.1814 0.6253 0.0229 0.103 Uiso 0.5 1 calc R U P A 2
C19A C 1.0456(6) 0.6457(8) 0.3143(8) 0.075(3) Uani 0.5 1 d D U P A 2
H19C H 1.0736 0.6563 0.3556 0.090 Uiso 0.5 1 calc R U P A 2
H19D H 1.0313 0.5884 0.3188 0.090 Uiso 0.5 1 calc R U P A 2
C22A C 1.0467(10) 0.8132(16) 0.3844(11) 0.078(5) Uani 0.5 1 d D U P A 2
H22D H 1.0552 0.8724 0.3845 0.117 Uiso 0.5 1 calc R U P A 2
H22E H 1.0835 0.7823 0.3833 0.117 Uiso 0.5 1 calc R U P A 2
H22F H 1.0248 0.7988 0.4297 0.117 Uiso 0.5 1 calc R U P A 2
C17A C 1.1556(5) 0.6184(16) 0.1681(6) 0.070(3) Uani 0.5 1 d D U P A 2
H17C H 1.1766 0.6696 0.1817 0.083 Uiso 0.5 1 calc R U P A 2
H17D H 1.1847 0.5746 0.1580 0.083 Uiso 0.5 1 calc R U P A 2

loop_
_atom_site_aniso_label
_atom_site_aniso_U_11
_atom_site_aniso_U_22
_atom_site_aniso_U_33
_atom_site_aniso_U_23
_atom_site_aniso_U_13
_atom_site_aniso_U_12
K1 0.0354(4) 0.0356(3) 0.0542(4) 0.0116(3) 0.0029(4) 0.0000(3)
K2 0.0361(4) 0.0359(3) 0.0513(4) 0.0096(3) 0.0017(3) -0.0014(3)
Si1 0.0389(5) 0.0340(4) 0.0394(4) -0.0006(3) -0.0017(4) -0.0013(3)
Si2 0.0411(5) 0.0335(4) 0.0462(5) -0.0039(3) 0.0100(4) -0.0063(4)
Si3 0.0387(5) 0.0358(4) 0.0396(4) -0.0026(3) 0.0018(4) -0.0004(4)
Si4 0.0396(5) 0.0395(4) 0.0404(4) 0.0015(3) -0.0027(4) 0.0013(4)
O1 0.0499(15) 0.0364(12) 0.0406(12) 0.0057(9) -0.0029(11) -0.0040(10)
O2 0.078(6) 0.031(5) 0.057(5) 0.005(4) 0.005(4) 0.004(4)
O3 0.0584(16) 0.0341(12) 0.0451(12) 0.0041(9) -0.0018(11) -0.0006(11)
O4 0.0628(17) 0.0421(13) 0.0401(12) 0.0064(10) 0.0028(12) -0.0064(12)
N1 0.0317(14) 0.0325(12) 0.0420(13) 0.0006(11) 0.0025(13) -0.0034(10)
N2 0.0463(18) 0.0483(17) 0.0442(15) -0.0025(12) 0.0007(14) -0.0084(14)
N3 0.0493(19) 0.0451(16) 0.0523(16) -0.0039(13) -0.0065(15) -0.0068(14)
N4 0.0457(18) 0.0402(16) 0.092(2) -0.0025(15) -0.0044(18) 0.0028(14)
N5 0.048(5) 0.058(5) 0.044(4) 0.010(5) -0.002(3) 0.009(4)
N6 0.0357(15) 0.0376(13) 0.0414(13) -0.0007(11) -0.0015(13) -0.0017(11)
N7 0.053(2) 0.0535(18) 0.0413(15) 0.0020(13) 0.0006(14) 0.0043(15)
N8 0.0471(19) 0.0440(16) 0.0580(18) -0.0059(13) 0.0067(15) 0.0047(14)
N9 0.0433(17) 0.0443(16) 0.0584(18) -0.0085(14) 0.0050(15) -0.0075(13)
N10 0.0465(19) 0.0544(18) 0.0475(16) -0.0033(13) 0.0005(14) -0.0114(15)
C1 0.064(2) 0.0319(15) 0.0515(18) 0.0061(15) -0.0037(19) -0.0075(15)
C2 0.056(2) 0.059(2) 0.0458(19) 0.0015(16) -0.0072(18) 0.0027(19)
C3 0.050(2) 0.050(2) 0.058(2) -0.0100(17) 0.0017(18) 0.0083(18)
C4 0.051(2) 0.069(3) 0.065(2) -0.017(2) 0.005(2) -0.017(2)
C5 0.059(3) 0.047(2) 0.055(2) 0.0017(16) 0.0169(19) -0.0094(18)
C6 0.060(2) 0.0349(17) 0.069(2) 0.0068(16) 0.014(2) 0.0023(16)
C7 0.070(3) 0.076(3) 0.057(2) -0.002(2) 0.001(2) -0.024(2)
C8 0.060(3) 0.064(2) 0.075(3) -0.016(2) 0.022(2) -0.008(2)
C9 0.046(2) 0.064(2) 0.0375(16) 0.0001(16) -0.0043(15) 0.0025(18)
C10 0.063(3) 0.047(2) 0.0402(17) 0.0073(14) -0.0034(17) 0.0055(18)
C11 0.060(2) 0.0360(17) 0.0499(18) 0.0057(14) 0.0086(18) -0.0038(16)
C12 0.039(2) 0.0420(19) 0.062(2) -0.0045(15) 0.0031(17) -0.0051(16)
C13 0.063(3) 0.069(3) 0.064(2) -0.020(2) -0.001(2) 0.003(2)
C14 0.078(3) 0.068(3) 0.068(3) -0.007(2) -0.029(3) 0.013(3)
C15 0.036(6) 0.071(7) 0.099(7) -0.016(6) -0.007(6) 0.000(6)
C17 0.026(6) 0.029(4) 0.116(6) 0.003(5) -0.019(4) 0.007(5)
C18 0.077(9) 0.034(6) 0.075(5) 0.001(5) -0.019(5) 0.008(5)
C19 0.073(8) 0.056(6) 0.041(4) 0.024(4) -0.006(5) 0.000(5)
C20 0.067(7) 0.069(6) 0.043(4) 0.007(5) 0.007(4) -0.004(5)
C21 0.066(6) 0.082(7) 0.065(6) 0.006(7) 0.015(5) 0.022(6)
C22 0.059(9) 0.080(7) 0.049(6) 0.005(5) -0.006(6) -0.006(5)
C16 0.061(3) 0.059(3) 0.098(3) -0.023(2) 0.004(3) -0.007(2)
C23 0.052(2) 0.0401(18) 0.0475(19) -0.0015(14) -0.0027(16) 0.0052(16)
C24 0.053(2) 0.054(2) 0.053(2) 0.0006(17) 0.0079(18) -0.0059(18)
C25 0.045(2) 0.052(2) 0.059(2) -0.0081(17) -0.0008(18) -0.0003(17)
C26 0.055(3) 0.064(3) 0.062(2) -0.002(2) 0.008(2) 0.015(2)
C27 0.055(2) 0.052(2) 0.062(2) 0.0093(18) -0.015(2) -0.0031(18)
C28 0.058(2) 0.0376(17) 0.0499(19) 0.0007(14) -0.0092(17) -0.0047(16)
C29 0.073(3) 0.106(4) 0.050(2) -0.007(2) -0.001(2) 0.035(3)
C30 0.061(3) 0.051(2) 0.075(3) -0.009(2) -0.016(2) -0.0007(19)
C31 0.057(3) 0.076(3) 0.0389(17) 0.0001(17) 0.0047(18) -0.017(2)
C32 0.085(3) 0.0428(19) 0.0423(18) 0.0076(15) 0.0006(19) -0.014(2)
C33 0.081(3) 0.0388(19) 0.058(2) -0.0052(16) -0.020(2) 0.0128(19)
C34 0.045(2) 0.049(2) 0.087(3) -0.0226(19) -0.010(2) 0.0100(18)
C35 0.053(2) 0.060(2) 0.064(2) -0.0110(19) -0.002(2) 0.000(2)
C36 0.088(4) 0.068(3) 0.091(4) -0.010(3) 0.042(3) -0.007(3)
C37 0.061(3) 0.077(3) 0.076(3) -0.007(2) -0.010(3) -0.003(2)
C38 0.059(3) 0.074(3) 0.069(3) -0.030(2) -0.001(2) 0.000(2)
C39 0.050(2) 0.045(2) 0.072(3) -0.0087(17) 0.019(2) -0.0163(18)
C40 0.072(3) 0.042(2) 0.056(2) 0.0065(16) 0.017(2) -0.0106(19)
C41 0.088(3) 0.056(2) 0.0429(19) 0.0087(16) -0.002(2) 0.003(2)
C42 0.058(3) 0.072(3) 0.0366(17) 0.0021(16) -0.0026(17) 0.003(2)
C43 0.059(3) 0.087(3) 0.076(3) -0.029(3) 0.014(2) -0.007(2)
C44 0.064(3) 0.082(3) 0.072(3) 0.008(2) -0.015(2) -0.026(3)
C20A 0.063(8) 0.098(8) 0.038(4) 0.025(7) 0.002(5) -0.005(6)
O2A 0.084(7) 0.032(6) 0.043(4) 0.011(4) -0.005(4) 0.008(4)
N5A 0.046(5) 0.088(7) 0.045(4) 0.017(7) 0.003(3) 0.005(6)
C18A 0.085(9) 0.035(5) 0.081(7) 0.007(5) -0.030(5) 0.018(5)
C21A 0.065(7) 0.121(9) 0.044(4) 0.003(7) -0.001(4) 0.023(8)
C15A 0.029(6) 0.058(6) 0.119(9) 0.007(7) -0.003(6) -0.006(5)
C19A 0.097(10) 0.066(7) 0.060(5) 0.026(5) -0.003(6) -0.007(6)
C22A 0.037(6) 0.127(14) 0.070(9) -0.004(9) 0.001(6) -0.001(7)
C17A 0.035(7) 0.049(6) 0.125(6) 0.001(6) -0.022(5) 0.008(6)

loop_
_atom_type_symbol
_atom_type_description
_atom_type_scat_dispersion_real
_atom_type_scat_dispersion_imag
_atom_type_scat_source
K K 0.3868 1.0657 'International Tables Vol C Tables 4.2.6.8 and 6.1.1.4'
Si Si 0.2541 0.3302 'International Tables Vol C Tables 4.2.6.8 and 6.1.1.4'
O O 0.0492 0.0322 'International Tables Vol C Tables 4.2.6.8 and 6.1.1.4'
N N 0.0311 0.0180 'International Tables Vol C Tables 4.2.6.8 and 6.1.1.4'
C C 0.0181 0.0091 'International Tables Vol C Tables 4.2.6.8 and 6.1.1.4'
H H 0.0000 0.0000 'International Tables Vol C Tables 4.2.6.8 and 6.1.1.4'

loop_
_geom_angle_atom_site_label_1
_geom_angle_atom_site_label_2
_geom_angle_atom_site_label_3
_geom_angle
O2 K1 N1 104.0(3)
O2 K1 O1 143.9(3)
N1 K1 O1 111.69(8)
N1 K1 O2A 108.6(3)
O1 K1 O2A 139.6(3)
O2 K1 N4 66.7(2)
N1 K1 N4 130.00(8)
O1 K1 N4 93.08(9)
O2A K1 N4 57.4(2)
O2 K1 N3 91.0(4)
N1 K1 N3 138.14(8)
O1 K1 N3 58.74(8)
O2A K1 N3 92.4(3)
N4 K1 N3 91.86(9)
O2 K1 N2 137.2(2)
N1 K1 N2 83.35(8)
O1 K1 N2 55.16(7)
O2A K1 N2 128.6(2)
N4 K1 N2 76.31(9)
N3 K1 N2 111.59(8)
N1 K1 N5A 84.6(2)
O1 K1 N5A 132.0(2)
O2A K1 N5A 54.6(3)
N4 K1 N5A 110.6(2)
N3 K1 N5A 78.7(2)
N2 K1 N5A 167.9(2)
O2 K1 C9 161.3(3)
N1 K1 C9 76.16(9)
O1 K1 C9 43.00(8)
O2A K1 C9 152.9(2)
N4 K1 C9 98.45(10)
N3 K1 C9 101.28(9)
N2 K1 C9 24.30(8)
N5A K1 C9 151.0(2)
O2 K1 C17 43.5(2)
N1 K1 C17 131.8(3)
O1 K1 C17 109.4(2)
N4 K1 C17 24.48(19)
N3 K1 C17 85.3(3)
N2 K1 C17 100.6(2)
C9 K1 C17 122.86(19)
O2 K1 Si1 117.5(3)
N1 K1 Si1 23.96(5)
O1 K1 Si1 94.62(6)
O2A K1 Si1 124.7(3)
N4 K1 Si1 151.87(7)
N3 K1 Si1 115.19(7)
N2 K1 Si1 86.08(6)
N5A K1 Si1 83.6(2)
C9 K1 Si1 69.98(7)
C17 K1 Si1 154.6(3)
O2 K1 Si2 88.0(4)
N1 K1 Si2 22.65(5)
O1 K1 Si2 127.70(6)
O2A K1 Si2 90.4(3)
N4 K1 Si2 109.00(7)
N3 K1 Si2 156.70(7)
N2 K1 Si2 84.17(6)
N5A K1 Si2 84.1(2)
C9 K1 Si2 86.20(7)
C17 K1 Si2 109.3(3)
Si1 K1 Si2 46.55(2)
N6 K2 O3 111.44(8)
N6 K2 O4 106.42(9)
O3 K2 O4 141.91(8)
N6 K2 N9 132.63(8)
O3 K2 N9 95.50(9)
O4 K2 N9 60.13(9)
N6 K2 N8 134.58(9)
O3 K2 N8 59.22(8)
O4 K2 N8 90.93(9)
N9 K2 N8 92.54(9)
N6 K2 N7 83.46(9)
O3 K2 N7 55.33(8)
O4 K2 N7 135.52(8)
N9 K2 N7 81.01(9)
N8 K2 N7 113.00(9)
N6 K2 C31 76.78(10)
O3 K2 C31 42.38(9)
O4 K2 C31 159.91(9)
N9 K2 C31 102.71(10)
N8 K2 C31 100.80(10)
N7 K2 C31 24.40(9)
N6 K2 Si4 23.44(5)
O3 K2 Si4 127.73(6)
O4 K2 Si4 89.67(6)
N9 K2 Si4 110.08(7)
N8 K2 Si4 154.07(7)
N7 K2 Si4 83.86(6)
C31 K2 Si4 86.82(8)
N6 K2 Si3 22.79(5)
O3 K2 Si3 93.99(6)
O4 K2 Si3 121.10(6)
N9 K2 Si3 153.61(7)
N8 K2 Si3 113.42(7)
N7 K2 Si3 84.30(6)
C31 K2 Si3 69.02(7)
Si4 K2 Si3 46.24(2)
N1 Si1 C2 115.78(17)
N1 Si1 C1 110.41(15)
C2 Si1 C1 104.47(18)
N1 Si1 C3 115.32(16)
C2 Si1 C3 103.66(19)
C1 Si1 C3 106.20(17)
N1 Si1 K1 42.92(9)
C2 Si1 K1 121.38(14)
C1 Si1 K1 67.99(12)
C3 Si1 K1 134.81(13)
N1 Si2 C4 115.55(18)
N1 Si2 C6 111.05(15)
C4 Si2 C6 105.14(19)
N1 Si2 C5 114.68(15)
C4 Si2 C5 104.21(19)
C6 Si2 C5 105.23(18)
N1 Si2 K1 40.09(9)
C4 Si2 K1 134.76(14)
C6 Si2 K1 71.57(12)
C5 Si2 K1 120.43(14)
N6 Si3 C25 115.51(17)
N6 Si3 C23 111.69(16)
C25 Si3 C23 105.25(17)
N6 Si3 C24 115.16(16)
C25 Si3 C24 103.48(18)
C23 Si3 C24 104.60(18)
N6 Si3 K2 40.44(10)
C25 Si3 K2 133.25(13)
C23 Si3 K2 71.55(12)
C24 Si3 K2 122.75(13)
N6 Si4 C28 110.94(16)
N6 Si4 C27 114.78(17)
C28 Si4 C27 104.97(17)
N6 Si4 C26 116.07(17)
C28 Si4 C26 104.89(19)
C27 Si4 C26 104.1(2)
N6 Si4 K2 41.93(10)
C28 Si4 K2 69.20(12)
C27 Si4 K2 123.30(15)
C26 Si4 K2 132.38(14)
C11 O1 C10 111.2(3)
C11 O1 K1 124.18(19)
C10 O1 K1 119.3(2)
C18 O2 C19 112.1(9)
C18 O2 K1 116.7(8)
C19 O2 K1 121.7(8)
C32 O3 C33 112.4(3)
C32 O3 K2 120.1(2)
C33 O3 K2 122.4(2)
C40 O4 C41 110.7(3)
C40 O4 K2 120.2(2)
C41 O4 K2 122.0(2)
Si1 N1 Si2 129.28(17)
Si1 N1 K1 113.12(12)
Si2 N1 K1 117.26(13)
C7 N2 C9 109.2(3)
C7 N2 C8 109.9(3)
C9 N2 C8 111.1(3)
C7 N2 K1 102.1(2)
C9 N2 K1 81.72(19)
C8 N2 K1 138.1(2)
C12 N3 C13 111.2(3)
C12 N3 C14 109.0(4)
C13 N3 C14 108.9(3)
C12 N3 K1 109.2(2)
C13 N3 K1 105.7(3)
C14 N3 K1 112.8(3)
C17A N4 C16 112.4(11)
C16 N4 C15 114.2(9)
C17A N4 C15A 110.8(8)
C16 N4 C15A 104.3(9)
C16 N4 C17 108.6(9)
C15 N4 C17 108.0(8)
C17A N4 K1 112.7(9)
C16 N4 K1 112.7(3)
C15 N4 K1 111.3(9)
C15A N4 K1 103.2(9)
C17 N4 K1 101.3(6)
C20 N5 C22 113.3(11)
C20 N5 C21 107.5(9)
C22 N5 C21 110.6(15)
Si4 N6 Si3 128.61(17)
Si4 N6 K2 114.62(13)
Si3 N6 K2 116.76(13)
C30 N7 C29 109.0(3)
C30 N7 C31 111.7(3)
C29 N7 C31 109.2(4)
C30 N7 K2 136.2(3)
C29 N7 K2 101.9(2)
C31 N7 K2 85.3(2)
C34 N8 C35 111.1(3)
C34 N8 C36 110.6(4)
C35 N8 C36 108.7(3)
C34 N8 K2 109.8(2)
C35 N8 K2 106.7(2)
C36 N8 K2 109.9(3)
C37 N9 C38 108.8(3)
C37 N9 C39 110.1(4)
C38 N9 C39 111.4(3)
C37 N9 K2 107.4(3)
C38 N9 K2 110.1(2)
C39 N9 K2 108.8(2)
C42 N10 C43 112.2(3)
C42 N10 C44 108.5(4)
C43 N10 C44 110.0(3)
Si1 C1 H1A 109.5
Si1 C1 H1B 109.5
H1A C1 H1B 109.5
Si1 C1 H1C 109.5
H1A C1 H1C 109.5
H1B C1 H1C 109.5
Si1 C2 H2A 109.5
Si1 C2 H2B 109.5
H2A C2 H2B 109.5
Si1 C2 H2C 109.5
H2A C2 H2C 109.5
H2B C2 H2C 109.5
Si1 C3 H3A 109.5
Si1 C3 H3B 109.5
H3A C3 H3B 109.5
Si1 C3 H3C 109.5
H3A C3 H3C 109.5
H3B C3 H3C 109.5
Si2 C4 H4A 109.5
Si2 C4 H4B 109.5
H4A C4 H4B 109.5
Si2 C4 H4C 109.5
H4A C4 H4C 109.5
H4B C4 H4C 109.5
Si2 C5 H5A 109.5
Si2 C5 H5B 109.5
H5A C5 H5B 109.5
Si2 C5 H5C 109.5
H5A C5 H5C 109.5
H5B C5 H5C 109.5
Si2 C6 H6A 109.5
Si2 C6 H6B 109.5
H6A C6 H6B 109.5
Si2 C6 H6C 109.5
H6A C6 H6C 109.5
H6B C6 H6C 109.5
N2 C7 H7A 109.5
N2 C7 H7B 109.5
H7A C7 H7B 109.5
N2 C7 H7C 109.5
H7A C7 H7C 109.5
H7B C7 H7C 109.5
N2 C8 H8A 109.5
N2 C8 H8B 109.5
H8A C8 H8B 109.5
N2 C8 H8C 109.5
H8A C8 H8C 109.5
H8B C8 H8C 109.5
N2 C9 C10 115.4(3)
N2 C9 K1 73.98(18)
C10 C9 K1 85.4(2)
N2 C9 H9A 108.4
C10 C9 H9A 108.4
K1 C9 H9A 56.2
N2 C9 H9B 108.4
C10 C9 H9B 108.4
K1 C9 H9B 162.2
H9A C9 H9B 107.5
O1 C10 C9 110.2(3)
O1 C10 H10A 109.6
C9 C10 H10A 109.6
O1 C10 H10B 109.6
C9 C10 H10B 109.6
H10A C10 H10B 108.1
O1 C11 C12 109.3(3)
O1 C11 H11A 109.8
C12 C11 H11A 109.8
O1 C11 H11B 109.8
C12 C11 H11B 109.8
H11A C11 H11B 108.3
N3 C12 C11 113.7(3)
N3 C12 H12A 108.8
C11 C12 H12A 108.8
N3 C12 H12B 108.8
C11 C12 H12B 108.8
H12A C12 H12B 107.7
N3 C13 H13A 109.5
N3 C13 H13B 109.5
H13A C13 H13B 109.5
N3 C13 H13C 109.5
H13A C13 H13C 109.5
H13B C13 H13C 109.5
N3 C14 H14A 109.5
N3 C14 H14B 109.5
H14A C14 H14B 109.5
N3 C14 H14C 109.5
H14A C14 H14C 109.5
H14B C14 H14C 109.5
N4 C15 H15A 109.5
N4 C15 H15B 109.5
H15A C15 H15B 109.5
N4 C15 H15C 109.5
H15A C15 H15C 109.5
H15B C15 H15C 109.5
N4 C17 C18 120.9(10)
N4 C17 K1 54.3(5)
C18 C17 K1 78.9(7)
N4 C17 H17A 107.1
C18 C17 H17A 107.1
K1 C17 H17A 90.5
N4 C17 H17B 107.1
C18 C17 H17B 107.1
K1 C17 H17B 158.5
H17A C17 H17B 106.8
O2 C18 C17 111.6(10)
O2 C18 H18A 109.3
C17 C18 H18A 109.3
O2 C18 H18B 109.3
C17 C18 H18B 109.3
H18A C18 H18B 108.0
O2 C19 C20 110.9(8)
O2 C19 H19A 109.5
C20 C19 H19A 109.5
O2 C19 H19B 109.5
C20 C19 H19B 109.5
H19A C19 H19B 108.0
N5 C20 C19 111.8(9)
N5 C20 H20A 109.2
C19 C20 H20A 109.2
N5 C20 H20B 109.2
C19 C20 H20B 109.2
H20A C20 H20B 107.9
N5 C21 H21A 109.5
N5 C21 H21B 109.5
H21A C21 H21B 109.5
N5 C21 H21C 109.5
H21A C21 H21C 109.5
H21B C21 H21C 109.5
N5 C22 H22A 109.5
N5 C22 H22B 109.5
H22A C22 H22B 109.5
N5 C22 H22C 109.5
H22A C22 H22C 109.5
H22B C22 H22C 109.5
N4 C16 H16A 109.5
N4 C16 H16B 109.5
H16A C16 H16B 109.5
N4 C16 H16C 109.5
H16A C16 H16C 109.5
H16B C16 H16C 109.5
Si3 C23 H23A 109.5
Si3 C23 H23B 109.5
H23A C23 H23B 109.5
Si3 C23 H23C 109.5
H23A C23 H23C 109.5
H23B C23 H23C 109.5
Si3 C24 H24A 109.5
Si3 C24 H24B 109.5
H24A C24 H24B 109.5
Si3 C24 H24C 109.5
H24A C24 H24C 109.5
H24B C24 H24C 109.5
Si3 C25 H25A 109.5
Si3 C25 H25B 109.5
H25A C25 H25B 109.5
Si3 C25 H25C 109.5
H25A C25 H25C 109.5
H25B C25 H25C 109.5
Si4 C26 H26A 109.5
Si4 C26 H26B 109.5
H26A C26 H26B 109.5
Si4 C26 H26C 109.5
H26A C26 H26C 109.5
H26B C26 H26C 109.5
Si4 C27 H27A 109.5
Si4 C27 H27B 109.5
H27A C27 H27B 109.5
Si4 C27 H27C 109.5
H27A C27 H27C 109.5
H27B C27 H27C 109.5
Si4 C28 H28A 109.5
Si4 C28 H28B 109.5
H28A C28 H28B 109.5
Si4 C28 H28C 109.5
H28A C28 H28C 109.5
H28B C28 H28C 109.5
N7 C29 H29A 109.5
N7 C29 H29B 109.5
H29A C29 H29B 109.5
N7 C29 H29C 109.5
H29A C29 H29C 109.5
H29B C29 H29C 109.5
N7 C30 H30A 109.5
N7 C30 H30B 109.5
H30A C30 H30B 109.5
N7 C30 H30C 109.5
H30A C30 H30C 109.5
H30B C30 H30C 109.5
N7 C31 C32 114.7(3)
N7 C31 K2 70.27(19)
C32 C31 K2 85.6(2)
N7 C31 H31A 108.6
C32 C31 H31A 108.6
K2 C31 H31A 59.5
N7 C31 H31B 108.6
C32 C31 H31B 108.6
K2 C31 H31B 164.0
H31A C31 H31B 107.6
O3 C32 C31 110.7(3)
O3 C32 H32A 109.5
C31 C32 H32A 109.5
O3 C32 H32B 109.5
C31 C32 H32B 109.5
H32A C32 H32B 108.1
O3 C33 C34 109.5(3)
O3 C33 H33A 109.8
C34 C33 H33A 109.8
O3 C33 H33B 109.8
C34 C33 H33B 109.8
H33A C33 H33B 108.2
N8 C34 C33 114.5(4)
N8 C34 H34A 108.6
C33 C34 H34A 108.6
N8 C34 H34B 108.6
C33 C34 H34B 108.6
H34A C34 H34B 107.6
N8 C35 H35A 109.5
N8 C35 H35B 109.5
H35A C35 H35B 109.5
N8 C35 H35C 109.5
H35A C35 H35C 109.5
H35B C35 H35C 109.5
N8 C36 H36A 109.5
N8 C36 H36B 109.5
H36A C36 H36B 109.5
N8 C36 H36C 109.5
H36A C36 H36C 109.5
H36B C36 H36C 109.5
N9 C37 H37A 109.5
N9 C37 H37B 109.5
H37A C37 H37B 109.5
N9 C37 H37C 109.5
H37A C37 H37C 109.5
H37B C37 H37C 109.5
N9 C38 H38A 109.5
N9 C38 H38B 109.5
H38A C38 H38B 109.5
N9 C38 H38C 109.5
H38A C38 H38C 109.5
H38B C38 H38C 109.5
N9 C39 C40 113.6(3)
N9 C39 H39A 108.9
C40 C39 H39A 108.9
N9 C39 H39B 108.9
C40 C39 H39B 108.9
H39A C39 H39B 107.7
O4 C40 C39 109.2(3)
O4 C40 H40A 109.8
C39 C40 H40A 109.8
O4 C40 H40B 109.8
C39 C40 H40B 109.8
H40A C40 H40B 108.3
O4 C41 C42 109.8(3)
O4 C41 H41A 109.7
C42 C41 H41A 109.7
O4 C41 H41B 109.7
C42 C41 H41B 109.7
H41A C41 H41B 108.2
N10 C42 C41 114.9(4)
N10 C42 H42A 108.5
C41 C42 H42A 108.5
N10 C42 H42B 108.5
C41 C42 H42B 108.5
H42A C42 H42B 107.5
N10 C43 H43A 109.5
N10 C43 H43B 109.5
H43A C43 H43B 109.5
N10 C43 H43C 109.5
H43A C43 H43C 109.5
H43B C43 H43C 109.5
N10 C44 H44A 109.5
N10 C44 H44B 109.5
H44A C44 H44B 109.5
N10 C44 H44C 109.5
H44A C44 H44C 109.5
H44B C44 H44C 109.5
N5A C20A C19A 114.3(10)
N5A C20A H20C 108.7
C19A C20A H20C 108.7
N5A C20A H20D 108.7
C19A C20A H20D 108.7
H20C C20A H20D 107.6
C19A O2A C18A 110.3(9)
C19A O2A K1 124.3(8)
C18A O2A K1 122.4(7)
C21A N5A C22A 107.1(16)
C21A N5A C20A 107.6(10)
C22A N5A C20A 111.2(13)
C21A N5A K1 103.3(9)
C22A N5A K1 140.1(12)
C20A N5A K1 82.7(8)
O2A C18A C17A 109.3(10)
O2A C18A H18C 109.8
C17A C18A H18C 109.8
O2A C18A H18D 109.8
C17A C18A H18D 109.8
H18C C18A H18D 108.3
N5A C21A H21D 109.5
N5A C21A H21E 109.5
H21D C21A H21E 109.5
N5A C21A H21F 109.5
H21D C21A H21F 109.5
H21E C21A H21F 109.5
N4 C15A H15D 109.5
N4 C15A H15E 109.5
H15D C15A H15E 109.5
N4 C15A H15F 109.5
H15D C15A H15F 109.5
H15E C15A H15F 109.5
O2A C19A C20A 107.7(10)
O2A C19A H19C 110.2
C20A C19A H19C 110.2
O2A C19A H19D 110.2
C20A C19A H19D 110.2
H19C C19A H19D 108.5
N5A C22A H22D 109.5
N5A C22A H22E 109.5
H22D C22A H22E 109.5
N5A C22A H22F 109.5
H22D C22A H22F 109.5
H22E C22A H22F 109.5
N4 C17A C18A 105.2(10)
N4 C17A H17C 110.7
C18A C17A H17C 110.7
N4 C17A H17D 110.7
C18A C17A H17D 110.7
H17C C17A H17D 108.8

loop_
_geom_bond_atom_site_label_1
_geom_bond_atom_site_label_2
_geom_bond_distance
K1 O2 2.701(15)
K1 N1 2.785(3)
K1 O1 2.786(2)
K1 O2A 2.805(12)
K1 N4 2.921(3)
K1 N3 3.017(3)
K1 N2 3.400(3)
K1 N5A 3.446(18)
K1 C9 3.501(4)
K1 C17 3.529(14)
K1 Si1 3.7614(12)
K1 Si2 3.8444(12)
K2 N6 2.794(3)
K2 O3 2.814(2)
K2 O4 2.824(2)
K2 N9 2.960(3)
K2 N8 2.975(3)
K2 N7 3.337(3)
K2 C31 3.533(4)
K2 Si4 3.8015(12)
K2 Si3 3.8464(12)
Si1 N1 1.661(3)
Si1 C2 1.891(4)
Si1 C1 1.891(3)
Si1 C3 1.899(4)
Si2 N1 1.666(2)
Si2 C4 1.876(4)
Si2 C6 1.886(4)
Si2 C5 1.906(4)
Si3 N6 1.669(3)
Si3 C25 1.884(4)
Si3 C23 1.895(4)
Si3 C24 1.902(4)
Si4 N6 1.664(3)
Si4 C28 1.885(4)
Si4 C27 1.890(4)
Si4 C26 1.905(4)
O1 C11 1.414(4)
O1 C10 1.422(4)
O2 C18 1.413(8)
O2 C19 1.417(8)
O3 C32 1.413(4)
O3 C33 1.423(5)
O4 C40 1.416(4)
O4 C41 1.418(5)
N2 C7 1.455(5)
N2 C9 1.456(5)
N2 C8 1.463(5)
N3 C12 1.460(5)
N3 C13 1.461(5)
N3 C14 1.470(5)
N4 C17A 1.454(9)
N4 C16 1.460(5)
N4 C15 1.466(8)
N4 C15A 1.484(8)
N4 C17 1.491(8)
N5 C20 1.456(8)
N5 C22 1.458(9)
N5 C21 1.465(8)
N7 C30 1.445(5)
N7 C29 1.455(5)
N7 C31 1.464(5)
N8 C34 1.438(5)
N8 C35 1.449(5)
N8 C36 1.463(5)
N9 C37 1.451(6)
N9 C38 1.457(5)
N9 C39 1.463(5)
N10 C42 1.440(5)
N10 C43 1.454(5)
N10 C44 1.464(5)
C1 H1A 0.9800
C1 H1B 0.9800
C1 H1C 0.9800
C2 H2A 0.9800
C2 H2B 0.9800
C2 H2C 0.9800
C3 H3A 0.9800
C3 H3B 0.9800
C3 H3C 0.9800
C4 H4A 0.9800
C4 H4B 0.9800
C4 H4C 0.9800
C5 H5A 0.9800
C5 H5B 0.9800
C5 H5C 0.9800
C6 H6A 0.9800
C6 H6B 0.9800
C6 H6C 0.9800
C7 H7A 0.9800
C7 H7B 0.9800
C7 H7C 0.9800
C8 H8A 0.9800
C8 H8B 0.9800
C8 H8C 0.9800
C9 C10 1.502(5)
C9 H9A 0.9900
C9 H9B 0.9900
C10 H10A 0.9900
C10 H10B 0.9900
C11 C12 1.494(5)
C11 H11A 0.9900
C11 H11B 0.9900
C12 H12A 0.9900
C12 H12B 0.9900
C13 H13A 0.9800
C13 H13B 0.9800
C13 H13C 0.9800
C14 H14A 0.9800
C14 H14B 0.9800
C14 H14C 0.9800
C15 H15A 0.9800
C15 H15B 0.9800
C15 H15C 0.9800
C17 C18 1.527(9)
C17 H17A 0.9900
C17 H17B 0.9900
C18 H18A 0.9900
C18 H18B 0.9900
C19 C20 1.532(8)
C19 H19A 0.9900
C19 H19B 0.9900
C20 H20A 0.9900
C20 H20B 0.9900
C21 H21A 0.9800
C21 H21B 0.9800
C21 H21C 0.9800
C22 H22A 0.9800
C22 H22B 0.9800
C22 H22C 0.9800
C16 H16A 0.9800
C16 H16B 0.9800
C16 H16C 0.9800
C23 H23A 0.9800
C23 H23B 0.9800
C23 H23C 0.9800
C24 H24A 0.9800
C24 H24B 0.9800
C24 H24C 0.9800
C25 H25A 0.9800
C25 H25B 0.9800
C25 H25C 0.9800
C26 H26A 0.9800
C26 H26B 0.9800
C26 H26C 0.9800
C27 H27A 0.9800
C27 H27B 0.9800
C27 H27C 0.9800
C28 H28A 0.9800
C28 H28B 0.9800
C28 H28C 0.9800
C29 H29A 0.9800
C29 H29B 0.9800
C29 H29C 0.9800
C30 H30A 0.9800
C30 H30B 0.9800
C30 H30C 0.9800
C31 C32 1.493(6)
C31 H31A 0.9900
C31 H31B 0.9900
C32 H32A 0.9900
C32 H32B 0.9900
C33 C34 1.499(6)
C33 H33A 0.9900
C33 H33B 0.9900
C34 H34A 0.9900
C34 H34B 0.9900
C35 H35A 0.9800
C35 H35B 0.9800
C35 H35C 0.9800
C36 H36A 0.9800
C36 H36B 0.9800
C36 H36C 0.9800
C37 H37A 0.9800
C37 H37B 0.9800
C37 H37C 0.9800
C38 H38A 0.9800
C38 H38B 0.9800
C38 H38C 0.9800
C39 C40 1.504(6)
C39 H39A 0.9900
C39 H39B 0.9900
C40 H40A 0.9900
C40 H40B 0.9900
C41 C42 1.501(6)
C41 H41A 0.9900
C41 H41B 0.9900
C42 H42A 0.9900
C42 H42B 0.9900
C43 H43A 0.9800
C43 H43B 0.9800
C43 H43C 0.9800
C44 H44A 0.9800
C44 H44B 0.9800
C44 H44C 0.9800
C20A N5A 1.467(9)
C20A C19A 1.520(8)
C20A H20C 0.9900
C20A H20D 0.9900
O2A C19A 1.413(8)
O2A C18A 1.430(8)
N5A C21A 1.456(8)
N5A C22A 1.461(9)
C18A C17A 1.518(9)
C18A H18C 0.9900
C18A H18D 0.9900
C21A H21D 0.9800
C21A H21E 0.9800
C21A H21F 0.9800
C15A H15D 0.9800
C15A H15E 0.9800
C15A H15F 0.9800
C19A H19C 0.9900
C19A H19D 0.9900
C22A H22D 0.9800
C22A H22E 0.9800
C22A H22F 0.9800
C17A H17C 0.9900
C17A H17D 0.9900

loop_
_geom_torsion_atom_site_label_1
_geom_torsion_atom_site_label_2
_geom_torsion_atom_site_label_3
_geom_torsion_atom_site_label_4
_geom_torsion
C2 Si1 N1 Si2 -77.8(3)
C1 Si1 N1 Si2 163.8(2)
C3 Si1 N1 Si2 43.5(3)
K1 Si1 N1 Si2 173.0(3)
C2 Si1 N1 K1 109.26(19)
C1 Si1 N1 K1 -9.1(2)
C3 Si1 N1 K1 -129.50(16)
C4 Si2 N1 Si1 57.2(3)
C6 Si2 N1 Si1 176.8(2)
C5 Si2 N1 Si1 -64.1(3)
K1 Si2 N1 Si1 -172.7(3)
C4 Si2 N1 K1 -130.10(18)
C6 Si2 N1 K1 -10.5(2)
C5 Si2 N1 K1 108.63(19)
C28 Si4 N6 Si3 174.8(2)
C27 Si4 N6 Si3 -66.4(3)
C26 Si4 N6 Si3 55.2(3)
K2 Si4 N6 Si3 -179.5(3)
C28 Si4 N6 K2 -5.8(2)
C27 Si4 N6 K2 113.01(19)
C26 Si4 N6 K2 -125.33(19)
C25 Si3 N6 Si4 51.8(3)
C23 Si3 N6 Si4 172.1(2)
C24 Si3 N6 Si4 -68.8(3)
K2 Si3 N6 Si4 179.5(3)
C25 Si3 N6 K2 -127.62(17)
C23 Si3 N6 K2 -7.4(2)
C24 Si3 N6 K2 111.74(19)
C7 N2 C9 C10 176.7(3)
C8 N2 C9 C10 -61.9(4)
K1 N2 C9 C10 76.7(3)
C7 N2 C9 K1 100.0(3)
C8 N2 C9 K1 -138.6(3)
C11 O1 C10 C9 -172.4(3)
K1 O1 C10 C9 -17.1(4)
N2 C9 C10 O1 -58.0(4)
K1 C9 C10 O1 11.8(3)
C10 O1 C11 C12 -170.0(3)
K1 O1 C11 C12 36.2(4)
C13 N3 C12 C11 -67.3(4)
C14 N3 C12 C11 172.6(3)
K1 N3 C12 C11 49.0(3)
O1 C11 C12 N3 -57.4(4)
C17A N4 C17 C18 180(7)
C16 N4 C17 C18 -73.8(15)
C15 N4 C17 C18 162.0(15)
C15A N4 C17 C18 161.1(15)
K1 N4 C17 C18 45.0(15)
C17A N4 C17 K1 135(6)
C16 N4 C17 K1 -118.8(4)
C15 N4 C17 K1 117.0(11)
C15A N4 C17 K1 116.1(14)
C19 O2 C18 C17 -177.1(13)
K1 O2 C18 C17 35.9(16)
N4 C17 C18 O2 -60(2)
K1 C17 C18 O2 -24.1(12)
C18 O2 C19 C20 -171.8(13)
K1 O2 C19 C20 -26.7(15)
C22 N5 C20 C19 -51.9(18)
C21 N5 C20 C19 -174.5(12)
O2 C19 C20 N5 -53.0(16)
C30 N7 C31 C32 -63.1(4)
C29 N7 C31 C32 176.2(3)
K2 N7 C31 C32 75.3(3)
C30 N7 C31 K2 -138.3(3)
C29 N7 C31 K2 101.0(3)
C33 O3 C32 C31 -168.7(3)
K2 O3 C32 C31 -13.1(4)
N7 C31 C32 O3 -56.9(4)
K2 C31 C32 O3 9.0(3)
C32 O3 C33 C34 -171.8(3)
K2 O3 C33 C34 33.4(4)
C35 N8 C34 C33 -67.4(4)
C36 N8 C34 C33 171.8(3)
K2 N8 C34 C33 50.4(4)
O3 C33 C34 N8 -56.9(4)
C37 N9 C39 C40 168.5(3)
C38 N9 C39 C40 -70.7(4)
K2 N9 C39 C40 50.9(4)
C41 O4 C40 C39 -169.6(3)
K2 O4 C40 C39 39.3(4)
N9 C39 C40 O4 -61.8(4)
C40 O4 C41 C42 -171.3(3)
K2 O4 C41 C42 -20.7(4)
C43 N10 C42 C41 -61.2(4)
C44 N10 C42 C41 177.1(3)
O4 C41 C42 N10 -57.9(4)
C19A C20A N5A C21A 179.4(12)
C19A C20A N5A C22A -63.7(18)
C19A C20A N5A K1 77.6(10)
C19A O2A C18A C17A -163.4(15)
K1 O2A C18A C17A 35.4(17)
C18A O2A C19A C20A -169.1(13)
K1 O2A C19A C20A -8.4(17)
N5A C20A C19A O2A -64.2(16)
C16 N4 C17A C18A -69.8(15)
C15 N4 C17A C18A 173.0(16)
C15A N4 C17A C18A 174.0(14)
C17 N4 C17A C18A 10(5)
K1 N4 C17A C18A 58.9(16)
O2A C18A C17A N4 -60.9(19)
